data_2022366
loop_
_publ_author_name
'Chaudhary, Karan'
'Trivedi, Manoj'
'Masram, Dhanraj T.'
'Rath, Nigam P.'

_publ_section_title
;
 Transition-metal complexes of group 12 with 1,1'-bis(phosphanyl)ferrocene
 ligands
;
_journal_coeditor_code YD3016
_journal_issue 5
_journal_name_full 'Acta Crystallographica Section C'
_journal_page_first 240
_journal_page_last 248
_journal_paper_doi 10.1107/S2053229621004162
_journal_volume 77
_journal_year 2021
_chemical_formula_iupac '[Zn (C N)1.75 Cl0.25 {(C17 H26 P)2 Fe}]'
_chemical_formula_moiety 'C35.75 H52 Cl0.25 Fe N1.75 P2 Zn'
_chemical_formula_sum 'C35.75 H52 Cl0.25 Fe N1.75 P2 Zn'
_chemical_formula_weight 698.31
_chemical_name_systematic
;
[1,1'-Bis(dicyclohexylphosphanyl)ferrocene-\
\k^2^<i>P</i>,<i>P</i>'][chlorido/cyanido(0.25/1.75)]zinc(II)
;
_space_group_crystal_system monoclinic
_space_group_IT_number 11
_space_group_name_Hall '-P 2yb'
_space_group_name_H-M_alt 'P 1 21/m 1'
_atom_sites_solution_hydrogens geom
_atom_sites_solution_primary dual
_atom_sites_solution_secondary difmap
_audit_creation_method SHELXL-2018/3
_cell_angle_alpha 90
_cell_angle_beta 112.451(4)
_cell_angle_gamma 90
_cell_formula_units_Z 2
_cell_length_a 8.2992(6)
_cell_length_b 21.6504(18)
_cell_length_c 9.9175(7)
_cell_measurement_reflns_used 4968
_cell_measurement_temperature 100(2)
_cell_measurement_theta_max 27.18
_cell_measurement_theta_min 2.74
_cell_volume 1646.9(2)
_computing_cell_refinement
;
SAINT (Bruker, 2013)
;
_computing_data_collection
;
APEX2 (Bruker, 2013)
;
_computing_data_reduction
;
SAINT (Bruker, 2013)
;
_computing_molecular_graphics
;
SHELXTL (Bruker, 2013)
;
_computing_publication_material
;
SHELXTL (Bruker, 2013)
;
_computing_structure_refinement
;
SHELXL2018 (Sheldrick, 2015b)
;
_computing_structure_solution
;
SHELXT2014 (Sheldrick, 2015a)
;
_diffrn_ambient_temperature 100(2)
_diffrn_detector_area_resol_mean 8
_diffrn_measured_fraction_theta_full 0.999
_diffrn_measured_fraction_theta_max 0.994
_diffrn_measurement_device_type 'Bruker SMART APEX CCD area detector'
_diffrn_measurement_method '\w and \f scans'
_diffrn_radiation_type MoK\a
_diffrn_radiation_wavelength 0.71073
_diffrn_reflns_av_R_equivalents 0.0424
_diffrn_reflns_av_unetI/netI 0.0467
_diffrn_reflns_limit_h_max 10
_diffrn_reflns_limit_h_min -10
_diffrn_reflns_limit_k_max 27
_diffrn_reflns_limit_k_min -28
_diffrn_reflns_limit_l_max 12
_diffrn_reflns_limit_l_min -12
_diffrn_reflns_number 16559
_diffrn_reflns_theta_full 25.242
_diffrn_reflns_theta_max 27.542
_diffrn_reflns_theta_min 1.881
_diffrn_source 'sealed tube'
_exptl_absorpt_coefficient_mu 1.314
_exptl_absorpt_correction_T_max 0.6942
_exptl_absorpt_correction_T_min 0.6332
_exptl_absorpt_correction_type multi-scan
_exptl_absorpt_process_details
;
(SADABS; Bruker, 2016)
;
_exptl_crystal_colour yellow
_exptl_crystal_density_diffrn 1.408
_exptl_crystal_density_method 'not measured'
_exptl_crystal_description block
_exptl_crystal_F_000 738
_exptl_crystal_size_max 0.308
_exptl_crystal_size_mid 0.191
_exptl_crystal_size_min 0.165
_refine_diff_density_max 1.293
_refine_diff_density_min -1.206
_refine_ls_extinction_method none
_refine_ls_goodness_of_fit_ref 1.044
_refine_ls_hydrogen_treatment constr
_refine_ls_matrix_type full
_refine_ls_number_parameters 216
_refine_ls_number_reflns 3872
_refine_ls_number_restraints 41
_refine_ls_restrained_S_all 1.062
_refine_ls_R_factor_all 0.0591
_refine_ls_R_factor_gt 0.0397
_refine_ls_shift/su_max 0.001
_refine_ls_shift/su_mean 0.000
_refine_ls_structure_factor_coef Fsqd
_refine_ls_weighting_details 'w=1/[\s^2^(Fo^2^)+(0.0359P)^2^+2.1228P] where P=(Fo^2^+2Fc^2^)/3'
_refine_ls_weighting_scheme calc
_refine_ls_wR_factor_gt 0.0852
_refine_ls_wR_factor_ref 0.0926
_reflns_number_gt 3047
_reflns_number_total 3872
_reflns_threshold_expression 'I > 2\s(I)'
_cod_data_source_file yd3016sup1.cif
_cod_data_source_block Complex-4
_cod_depositor_comments 'Adding full bibliography for 2022363--2022366.cif.'
_cod_original_sg_symbol_H-M 'P 21/m'
_cod_database_code 2022366
_cod_database_fobs_code 2022366
_shelx_space_group_comment
;
The symmetry employed for this shelxl refinement is uniquely defined
by the following loop, which should always be used as a source of
symmetry information in preference to the above space-group names.
They are only intended as comments.
;
_shelx_estimated_absorpt_t_min 0.688
_shelx_estimated_absorpt_t_max 0.812

loop_
_space_group_symop_operation_xyz
'x, y, z'
'-x, y+1/2, -z'
'-x, -y, -z'
'x, -y-1/2, z'

loop_
_atom_site_type_symbol
_atom_site_label
_atom_site_fract_x
_atom_site_fract_y
_atom_site_fract_z
_atom_site_U_iso_or_equiv
_atom_site_adp_type
_atom_site_calc_flag
_atom_site_occupancy
_atom_site_disorder_assembly
_atom_site_disorder_group
Fe Fe1 0.39104(6) 0.750000 0.04304(6) 0.01089(13) Uani d 1 . .
P P1 0.70108(8) 0.66274(3) 0.31225(7) 0.01124(15) Uani d 1 . .
C C1 0.5083(3) 0.67093(11) 0.1489(3) 0.0125(5) Uani d 1 . .
C C2 0.3282(3) 0.67279(12) 0.1311(3) 0.0146(5) Uani d 1 . .
H H2 0.285201 0.671795 0.207193 0.018 Uiso calc 1 . .
C C3 0.2263(3) 0.67638(12) -0.0203(3) 0.0181(6) Uani d 1 . .
H H3 0.102617 0.677907 -0.063055 0.022 Uiso calc 1 . .
C C4 0.3388(3) 0.67731(12) -0.0976(3) 0.0167(6) Uani d 1 . .
H H4 0.303809 0.679494 -0.200506 0.020 Uiso calc 1 . .
C C5 0.5136(3) 0.67441(11) 0.0063(3) 0.0139(5) Uani d 1 . .
H H5 0.615762 0.674721 -0.015179 0.017 Uiso calc 1 . .
C C6 0.6218(3) 0.65205(12) 0.4605(3) 0.0135(5) Uani d 1 . .
H H6 0.542889 0.687635 0.455587 0.016 Uiso calc 1 . .
C C7 0.7734(3) 0.65530(13) 0.6103(3) 0.0175(6) Uani d 1 . .
H H7A 0.856111 0.621160 0.618995 0.021 Uiso calc 1 . .
H H7B 0.836611 0.694804 0.618972 0.021 Uiso calc 1 . .
C C8 0.7055(4) 0.65047(13) 0.7338(3) 0.0196(6) Uani d 1 . .
H H8A 0.805571 0.650217 0.828858 0.023 Uiso calc 1 . .
H H8B 0.633155 0.687131 0.731394 0.023 Uiso calc 1 . .
C C9 0.5976(4) 0.59229(13) 0.7204(3) 0.0175(6) Uani d 1 . .
H H9A 0.672433 0.555450 0.732157 0.021 Uiso calc 1 . .
H H9B 0.551282 0.591661 0.798775 0.021 Uiso calc 1 . .
C C10 0.4471(3) 0.59007(13) 0.5725(3) 0.0163(6) Uani d 1 . .
H H10A 0.367636 0.625286 0.563574 0.020 Uiso calc 1 . .
H H10B 0.380329 0.551398 0.564018 0.020 Uiso calc 1 . .
C C11 0.5157(3) 0.59303(12) 0.4500(3) 0.0150(5) Uani d 1 . .
H H11A 0.416421 0.591905 0.354546 0.018 Uiso calc 1 . .
H H11B 0.590066 0.556553 0.455921 0.018 Uiso calc 1 . .
C C12 0.8005(4) 0.58702(15) 0.2966(3) 0.0102(7) Uani d 0.859(2) A 1
H H12 0.849064 0.568305 0.396261 0.012 Uiso calc 0.859(2) A 1
C C13 0.6726(5) 0.54029(17) 0.1954(4) 0.0110(10) Uani d 0.859(2) A 1
H H13A 0.577988 0.532113 0.230642 0.013 Uiso calc 0.859(2) A 1
H H13B 0.619481 0.557918 0.095971 0.013 Uiso calc 0.859(2) A 1
C C14 0.7636(4) 0.47984(14) 0.1895(4) 0.0151(7) Uani d 0.859(2) A 1
H H14A 0.678514 0.451016 0.121409 0.018 Uiso calc 0.859(2) A 1
H H14B 0.809135 0.460602 0.287471 0.018 Uiso calc 0.859(2) A 1
C C15 0.9144(4) 0.49073(14) 0.1389(4) 0.0152(7) Uani d 0.859(2) A 1
H H15A 0.974303 0.451125 0.139615 0.018 Uiso calc 0.859(2) A 1
H H15B 0.867973 0.506778 0.037785 0.018 Uiso calc 0.859(2) A 1
C C16 1.0433(4) 0.53661(15) 0.2386(4) 0.0186(7) Uani d 0.859(2) A 1
H H16A 1.136346 0.544745 0.201428 0.022 Uiso calc 0.859(2) A 1
H H16B 1.098398 0.518535 0.337403 0.022 Uiso calc 0.859(2) A 1
C C17 0.9550(4) 0.59756(14) 0.2482(4) 0.0152(6) Uani d 0.859(2) A 1
H H17A 0.912157 0.618114 0.151764 0.018 Uiso calc 0.859(2) A 1
H H17B 1.041386 0.625206 0.318968 0.018 Uiso calc 0.859(2) A 1
C C12' 0.791(3) 0.5956(10) 0.251(2) 0.0102(7) Uani d 0.141(2) A 2
H H12' 0.833910 0.614022 0.178466 0.012 Uiso calc 0.141(2) A 2
C C13' 0.666(3) 0.5455(12) 0.163(3) 0.0110(10) Uani d 0.141(2) A 2
H H13C 0.608519 0.526880 0.223987 0.013 Uiso calc 0.141(2) A 2
H H13D 0.575006 0.564757 0.077348 0.013 Uiso calc 0.141(2) A 2
C C14' 0.754(2) 0.4948(8) 0.111(2) 0.0151(7) Uani d 0.141(2) A 2
H H14C 0.677899 0.458010 0.088426 0.018 Uiso calc 0.141(2) A 2
H H14D 0.762212 0.508587 0.018433 0.018 Uiso calc 0.141(2) A 2
C C15' 0.929(2) 0.4757(8) 0.210(2) 0.0152(7) Uani d 0.141(2) A 2
H H15C 0.987158 0.454552 0.152524 0.018 Uiso calc 0.141(2) A 2
H H15D 0.916608 0.445203 0.279984 0.018 Uiso calc 0.141(2) A 2
C C16' 1.048(2) 0.5270(9) 0.297(2) 0.0186(7) Uani d 0.141(2) A 2
H H16C 1.088105 0.551218 0.230998 0.022 Uiso calc 0.141(2) A 2
H H16D 1.151497 0.508553 0.373525 0.022 Uiso calc 0.141(2) A 2
C C17' 0.957(2) 0.5704(8) 0.3681(19) 0.0152(6) Uani d 0.141(2) A 2
H H17C 0.928751 0.547723 0.442733 0.018 Uiso calc 0.141(2) A 2
H H17D 1.036393 0.604965 0.416832 0.018 Uiso calc 0.141(2) A 2
Zn Zn1 0.8872(3) 0.750000 0.3270(2) 0.01273(12) Uani d 0.859(2) A 1
N N1 1.2684(5) 0.750000 0.5621(4) 0.0246(7) Uani d 0.859(2) A 1
N N2 0.9075(5) 0.750000 0.0182(4) 0.0194(7) Uani d 0.859(2) A 1
C C18 1.1216(9) 0.750000 0.4819(7) 0.0246(7) Uani d 0.859(2) A 1
C C19 0.9107(17) 0.750000 0.1281(10) 0.0194(7) Uani d 0.859(2) A 1
Zn Zn1' 0.8881(17) 0.750000 0.3293(13) 0.01273(12) Uani d 0.141(2) A 2
Cl Cl1 1.1538(18) 0.750000 0.5160(11) 0.0246(7) Uani d 0.141(2) A 2
Cl Cl2 0.916(2) 0.750000 0.1084(17) 0.0194(7) Uani d 0.141(2) A 2

loop_
_atom_site_aniso_label
_atom_site_aniso_U_11
_atom_site_aniso_U_22
_atom_site_aniso_U_33
_atom_site_aniso_U_12
_atom_site_aniso_U_13
_atom_site_aniso_U_23
Fe1 0.0125(3) 0.0081(3) 0.0121(3) 0.000 0.0048(2) 0.000
P1 0.0122(3) 0.0088(3) 0.0131(3) 0.0001(3) 0.0052(3) -0.0005(3)
C1 0.0138(12) 0.0080(12) 0.0152(13) -0.0027(10) 0.0048(11) 0.0006(10)
C2 0.0144(12) 0.0103(13) 0.0204(14) -0.0006(10) 0.0080(11) 0.0029(11)
C3 0.0142(13) 0.0112(13) 0.0226(15) -0.0019(10) 0.0001(12) -0.0014(11)
C4 0.0231(14) 0.0087(12) 0.0154(13) -0.0011(11) 0.0042(12) -0.0051(10)
C5 0.0185(13) 0.0098(13) 0.0145(13) 0.0028(10) 0.0077(11) -0.0011(10)
C6 0.0162(12) 0.0120(13) 0.0131(13) -0.0001(10) 0.0065(11) -0.0008(10)
C7 0.0174(13) 0.0197(14) 0.0143(14) -0.0050(11) 0.0047(11) -0.0026(11)
C8 0.0220(14) 0.0219(15) 0.0147(14) -0.0043(12) 0.0069(12) -0.0034(11)
C9 0.0230(14) 0.0180(14) 0.0150(13) 0.0020(11) 0.0110(12) 0.0005(11)
C10 0.0205(14) 0.0139(13) 0.0175(14) -0.0035(11) 0.0107(12) 0.0000(11)
C11 0.0189(13) 0.0124(13) 0.0133(13) -0.0018(11) 0.0058(11) -0.0007(10)
C12 0.0130(13) 0.0076(15) 0.0086(18) 0.0024(11) 0.0025(15) 0.0019(13)
C13 0.0128(13) 0.0092(14) 0.012(2) 0.0009(10) 0.0051(14) 0.0023(15)
C14 0.0198(15) 0.0095(15) 0.0186(17) -0.0001(12) 0.0101(14) -0.0009(13)
C15 0.0183(15) 0.0112(16) 0.0191(18) 0.0020(12) 0.0103(14) 0.0001(13)
C16 0.0167(14) 0.0143(16) 0.027(2) 0.0020(12) 0.0109(16) -0.0026(15)
C17 0.0120(14) 0.0100(15) 0.0239(17) -0.0010(11) 0.0071(13) -0.0052(12)
C12' 0.0130(13) 0.0076(15) 0.0086(18) 0.0024(11) 0.0025(15) 0.0019(13)
C13' 0.0128(13) 0.0092(14) 0.012(2) 0.0009(10) 0.0051(14) 0.0023(15)
C14' 0.0198(15) 0.0095(15) 0.0186(17) -0.0001(12) 0.0101(14) -0.0009(13)
C15' 0.0183(15) 0.0112(16) 0.0191(18) 0.0020(12) 0.0103(14) 0.0001(13)
C16' 0.0167(14) 0.0143(16) 0.027(2) 0.0020(12) 0.0109(16) -0.0026(15)
C17' 0.0120(14) 0.0100(15) 0.0239(17) -0.0010(11) 0.0071(13) -0.0052(12)
Zn1 0.0127(2) 0.0110(2) 0.0143(2) 0.000 0.00506(18) 0.000
N1 0.019(2) 0.0221(13) 0.024(2) 0.000 -0.0015(16) 0.000
N2 0.0134(11) 0.0188(11) 0.024(2) 0.000 0.0042(15) 0.000
C18 0.019(2) 0.0221(13) 0.024(2) 0.000 -0.0015(16) 0.000
C19 0.0134(11) 0.0188(11) 0.024(2) 0.000 0.0042(15) 0.000
Zn1' 0.0127(2) 0.0110(2) 0.0143(2) 0.000 0.00506(18) 0.000
Cl1 0.019(2) 0.0221(13) 0.024(2) 0.000 -0.0015(16) 0.000
Cl2 0.0134(11) 0.0188(11) 0.024(2) 0.000 0.0042(15) 0.000

loop_
_atom_type_symbol
_atom_type_description
_atom_type_scat_dispersion_real
_atom_type_scat_dispersion_imag
_atom_type_scat_source
C C 0.0033 0.0016 'International Tables Vol C Tables 4.2.6.8 and 6.1.1.4'
H H 0.0000 0.0000 'International Tables Vol C Tables 4.2.6.8 and 6.1.1.4'
N N 0.0061 0.0033 'International Tables Vol C Tables 4.2.6.8 and 6.1.1.4'
P P 0.1023 0.0942 'International Tables Vol C Tables 4.2.6.8 and 6.1.1.4'
Fe Fe 0.3463 0.8444 'International Tables Vol C Tables 4.2.6.8 and 6.1.1.4'
Zn Zn 0.2839 1.4301 'International Tables Vol C Tables 4.2.6.8 and 6.1.1.4'
Cl Cl 0.1484 0.1585 'International Tables Vol C Tables 4.2.6.8 and 6.1.1.4'

loop_
_geom_angle_atom_site_label_1
_geom_angle_atom_site_label_2
_geom_angle_atom_site_label_3
_geom_angle_site_symmetry_1
_geom_angle_site_symmetry_3
_geom_angle
_geom_angle_publ_flag
C5 Fe1 C5 . 4_575 107.31(15) ?
C5 Fe1 C4 . 4_575 119.33(11) ?
C5 Fe1 C4 4_575 4_575 40.98(10) ?
C5 Fe1 C4 . . 40.98(10) ?
C5 Fe1 C4 4_575 . 119.33(11) ?
C4 Fe1 C4 4_575 . 101.21(16) ?
C5 Fe1 C3 . . 68.73(11) ?
C5 Fe1 C3 4_575 . 153.90(11) ?
C4 Fe1 C3 4_575 . 116.83(11) ?
C4 Fe1 C3 . . 40.69(11) ?
C5 Fe1 C3 . 4_575 153.90(11) ?
C5 Fe1 C3 4_575 4_575 68.73(11) ?
C4 Fe1 C3 4_575 4_575 40.69(11) ?
C4 Fe1 C3 . 4_575 116.83(11) ?
C3 Fe1 C3 . 4_575 103.00(15) ?
C5 Fe1 C2 . . 69.20(10) ?
C5 Fe1 C2 4_575 . 164.22(11) ?
C4 Fe1 C2 4_575 . 154.46(11) ?
C4 Fe1 C2 . . 68.79(11) ?
C3 Fe1 C2 . . 40.61(11) ?
C3 Fe1 C2 4_575 . 121.40(11) ?
C5 Fe1 C2 . 4_575 164.22(11) ?
C5 Fe1 C2 4_575 4_575 69.20(10) ?
C4 Fe1 C2 4_575 4_575 68.79(11) ?
C4 Fe1 C2 . 4_575 154.46(11) ?
C3 Fe1 C2 . 4_575 121.40(11) ?
C3 Fe1 C2 4_575 4_575 40.61(11) ?
C2 Fe1 C2 . 4_575 109.74(15) ?
C5 Fe1 C1 . . 41.14(10) ?
C5 Fe1 C1 4_575 . 126.34(10) ?
C4 Fe1 C1 4_575 . 158.70(11) ?
C4 Fe1 C1 . . 68.94(10) ?
C3 Fe1 C1 . . 68.63(10) ?
C3 Fe1 C1 4_575 . 160.59(11) ?
C2 Fe1 C1 . . 41.11(10) ?
C2 Fe1 C1 4_575 . 127.80(11) ?
C5 Fe1 C1 . 4_575 126.34(10) ?
C5 Fe1 C1 4_575 4_575 41.14(10) ?
C4 Fe1 C1 4_575 4_575 68.94(10) ?
C4 Fe1 C1 . 4_575 158.70(11) ?
C3 Fe1 C1 . 4_575 160.59(11) ?
C3 Fe1 C1 4_575 4_575 68.64(10) ?
C2 Fe1 C1 . 4_575 127.80(11) ?
C2 Fe1 C1 4_575 4_575 41.11(10) ?
C1 Fe1 C1 . 4_575 113.30(14) ?
C1 P1 C12' . . 96.6(6) ?
C1 P1 C6 . . 105.39(12) ?
C12' P1 C6 . . 118.6(8) ?
C1 P1 C12 . . 106.30(13) ?
C6 P1 C12 . . 105.08(13) ?
C1 P1 Zn1 . . 107.85(9) ?
C6 P1 Zn1 . . 117.83(10) ?
C12 P1 Zn1 . . 113.57(12) ?
C1 P1 Zn1' . . 108.3(3) ?
C12' P1 Zn1' . . 108.1(8) ?
C6 P1 Zn1' . . 117.4(3) ?
C5 C1 C2 . . 107.4(2) ?
C5 C1 P1 . . 122.80(19) ?
C2 C1 P1 . . 129.7(2) ?
C5 C1 Fe1 . . 68.77(14) ?
C2 C1 Fe1 . . 69.24(14) ?
P1 C1 Fe1 . . 128.96(13) ?
C3 C2 C1 . . 107.7(2) ?
C3 C2 Fe1 . . 69.42(15) ?
C1 C2 Fe1 . . 69.65(14) ?
C3 C2 H2 . . 126.2 ?
C1 C2 H2 . . 126.2 ?
Fe1 C2 H2 . . 126.3 ?
C4 C3 C2 . . 108.9(2) ?
C4 C3 Fe1 . . 69.64(15) ?
C2 C3 Fe1 . . 69.97(15) ?
C4 C3 H3 . . 125.5 ?
C2 C3 H3 . . 125.5 ?
Fe1 C3 H3 . . 126.4 ?
C3 C4 C5 . . 107.9(2) ?
C3 C4 Fe1 . . 69.66(15) ?
C5 C4 Fe1 . . 69.34(14) ?
C3 C4 H4 . . 126.0 ?
C5 C4 H4 . . 126.0 ?
Fe1 C4 H4 . . 126.5 ?
C4 C5 C1 . . 108.0(2) ?
C4 C5 Fe1 . . 69.68(14) ?
C1 C5 Fe1 . . 70.09(14) ?
C4 C5 H5 . . 126.0 ?
C1 C5 H5 . . 126.0 ?
Fe1 C5 H5 . . 125.8 ?
C11 C6 C7 . . 109.9(2) ?
C11 C6 P1 . . 114.93(18) ?
C7 C6 P1 . . 110.83(17) ?
C11 C6 H6 . . 106.9 ?
C7 C6 H6 . . 106.9 ?
P1 C6 H6 . . 106.9 ?
C8 C7 C6 . . 110.7(2) ?
C8 C7 H7A . . 109.5 ?
C6 C7 H7A . . 109.5 ?
C8 C7 H7B . . 109.5 ?
C6 C7 H7B . . 109.5 ?
H7A C7 H7B . . 108.1 ?
C9 C8 C7 . . 111.7(2) ?
C9 C8 H8A . . 109.3 ?
C7 C8 H8A . . 109.3 ?
C9 C8 H8B . . 109.3 ?
C7 C8 H8B . . 109.3 ?
H8A C8 H8B . . 107.9 ?
C10 C9 C8 . . 110.4(2) ?
C10 C9 H9A . . 109.6 ?
C8 C9 H9A . . 109.6 ?
C10 C9 H9B . . 109.6 ?
C8 C9 H9B . . 109.6 ?
H9A C9 H9B . . 108.1 ?
C9 C10 C11 . . 110.4(2) ?
C9 C10 H10A . . 109.6 ?
C11 C10 H10A . . 109.6 ?
C9 C10 H10B . . 109.6 ?
C11 C10 H10B . . 109.6 ?
H10A C10 H10B . . 108.1 ?
C10 C11 C6 . . 111.1(2) ?
C10 C11 H11A . . 109.4 ?
C6 C11 H11A . . 109.4 ?
C10 C11 H11B . . 109.4 ?
C6 C11 H11B . . 109.4 ?
H11A C11 H11B . . 108.0 ?
C13 C12 C17 . . 110.1(3) ?
C13 C12 P1 . . 114.6(2) ?
C17 C12 P1 . . 109.9(2) ?
C13 C12 H12 . . 107.3 ?
C17 C12 H12 . . 107.3 ?
P1 C12 H12 . . 107.3 ?
C14 C13 C12 . . 111.3(3) ?
C14 C13 H13A . . 109.4 ?
C12 C13 H13A . . 109.4 ?
C14 C13 H13B . . 109.4 ?
C12 C13 H13B . . 109.4 ?
H13A C13 H13B . . 108.0 ?
C13 C14 C15 . . 111.0(3) ?
C13 C14 H14A . . 109.4 ?
C15 C14 H14A . . 109.4 ?
C13 C14 H14B . . 109.4 ?
C15 C14 H14B . . 109.4 ?
H14A C14 H14B . . 108.0 ?
C16 C15 C14 . . 110.4(3) ?
C16 C15 H15A . . 109.6 ?
C14 C15 H15A . . 109.6 ?
C16 C15 H15B . . 109.6 ?
C14 C15 H15B . . 109.6 ?
H15A C15 H15B . . 108.1 ?
C15 C16 C17 . . 111.7(3) ?
C15 C16 H16A . . 109.3 ?
C17 C16 H16A . . 109.3 ?
C15 C16 H16B . . 109.3 ?
C17 C16 H16B . . 109.3 ?
H16A C16 H16B . . 107.9 ?
C16 C17 C12 . . 111.4(2) ?
C16 C17 H17A . . 109.3 ?
C12 C17 H17A . . 109.3 ?
C16 C17 H17B . . 109.3 ?
C12 C17 H17B . . 109.3 ?
H17A C17 H17B . . 108.0 ?
C13' C12' C17' . . 113.7(16) ?
C13' C12' P1 . . 118.7(14) ?
C17' C12' P1 . . 113.2(13) ?
C13' C12' H12' . . 102.9 ?
C17' C12' H12' . . 102.9 ?
P1 C12' H12' . . 102.9 ?
C14' C13' C12' . . 113.7(17) ?
C14' C13' H13C . . 108.8 ?
C12' C13' H13C . . 108.8 ?
C14' C13' H13D . . 108.8 ?
C12' C13' H13D . . 108.8 ?
H13C C13' H13D . . 107.7 ?
C15' C14' C13' . . 117.1(15) ?
C15' C14' H14C . . 108.0 ?
C13' C14' H14C . . 108.0 ?
C15' C14' H14D . . 108.0 ?
C13' C14' H14D . . 108.0 ?
H14C C14' H14D . . 107.3 ?
C14' C15' C16' . . 115.8(14) ?
C14' C15' H15C . . 108.3 ?
C16' C15' H15C . . 108.3 ?
C14' C15' H15D . . 108.3 ?
C16' C15' H15D . . 108.3 ?
H15C C15' H15D . . 107.4 ?
C15' C16' C17' . . 112.7(14) ?
C15' C16' H16C . . 109.1 ?
C17' C16' H16C . . 109.1 ?
C15' C16' H16D . . 109.1 ?
C17' C16' H16D . . 109.1 ?
H16C C16' H16D . . 107.8 ?
C12' C17' C16' . . 109.1(15) ?
C12' C17' H17C . . 109.9 ?
C16' C17' H17C . . 109.9 ?
C12' C17' H17D . . 109.9 ?
C16' C17' H17D . . 109.9 ?
H17C C17' H17D . . 108.3 ?
C18 Zn1 C19 . . 108.8(5) ?
C18 Zn1 P1 . . 117.88(15) ?
C19 Zn1 P1 . . 103.6(2) ?
C18 Zn1 P1 . 4_575 117.88(15) ?
C19 Zn1 P1 . 4_575 103.6(2) ?
P1 Zn1 P1 . 4_575 103.30(9) ?
N1 C18 Zn1 . . 172.6(8) ?
N2 C19 Zn1 . . 173.7(11) ?
Cl1 Zn1' Cl2 . . 111.1(9) ?
Cl1 Zn1' P1 . . 117.1(4) ?
Cl2 Zn1' P1 . . 103.3(4) ?
P1 Zn1' P1 . 4_575 103.2(5) ?

loop_
_geom_bond_atom_site_label_1
_geom_bond_atom_site_label_2
_geom_bond_site_symmetry_2
_geom_bond_distance
_geom_bond_publ_flag
Fe1 C5 . 2.032(2) ?
Fe1 C5 4_575 2.032(2) ?
Fe1 C4 4_575 2.036(3) ?
Fe1 C4 . 2.036(3) ?
Fe1 C3 . 2.037(3) ?
Fe1 C3 4_575 2.037(3) ?
Fe1 C2 . 2.044(3) ?
Fe1 C2 4_575 2.044(3) ?
Fe1 C1 . 2.049(3) ?
Fe1 C1 4_575 2.049(3) ?
P1 C1 . 1.799(3) ?
P1 C12' . 1.84(2) ?
P1 C6 . 1.841(3) ?
P1 C12 . 1.868(3) ?
P1 Zn1 . 2.4089(16) ?
P1 Zn1' . 2.410(9) ?
C1 C5 . 1.434(4) ?
C1 C2 . 1.437(3) ?
C2 C3 . 1.416(4) ?
C2 H2 . 0.9500 ?
C3 C4 . 1.416(4) ?
C3 H3 . 0.9500 ?
C4 C5 . 1.424(4) ?
C4 H4 . 0.9500 ?
C5 H5 . 0.9500 ?
C6 C11 . 1.532(4) ?
C6 C7 . 1.539(4) ?
C6 H6 . 1.0000 ?
C7 C8 . 1.534(4) ?
C7 H7A . 0.9900 ?
C7 H7B . 0.9900 ?
C8 C9 . 1.522(4) ?
C8 H8A . 0.9900 ?
C8 H8B . 0.9900 ?
C9 C10 . 1.522(4) ?
C9 H9A . 0.9900 ?
C9 H9B . 0.9900 ?
C10 C11 . 1.527(3) ?
C10 H10A . 0.9900 ?
C10 H10B . 0.9900 ?
C11 H11A . 0.9900 ?
C11 H11B . 0.9900 ?
C12 C13 . 1.531(4) ?
C12 C17 . 1.548(4) ?
C12 H12 . 1.0000 ?
C13 C14 . 1.523(4) ?
C13 H13A . 0.9900 ?
C13 H13B . 0.9900 ?
C14 C15 . 1.533(4) ?
C14 H14A . 0.9900 ?
C14 H14B . 0.9900 ?
C15 C16 . 1.517(4) ?
C15 H15A . 0.9900 ?
C15 H15B . 0.9900 ?
C16 C17 . 1.530(4) ?
C16 H16A . 0.9900 ?
C16 H16B . 0.9900 ?
C17 H17A . 0.9900 ?
C17 H17B . 0.9900 ?
C12' C13' . 1.522(17) ?
C12' C17' . 1.526(16) ?
C12' H12' . 1.0000 ?
C13' C14' . 1.514(17) ?
C13' H13C . 0.9900 ?
C13' H13D . 0.9900 ?
C14' C15' . 1.469(16) ?
C14' H14C . 0.9900 ?
C14' H14D . 0.9900 ?
C15' C16' . 1.512(16) ?
C15' H15C . 0.9900 ?
C15' H15D . 0.9900 ?
C16' C17' . 1.534(16) ?
C16' H16C . 0.9900 ?
C16' H16D . 0.9900 ?
C17' H17C . 0.9900 ?
C17' H17D . 0.9900 ?
Zn1 C18 . 1.965(6) ?
Zn1 C19 . 2.055(6) ?
N1 C18 . 1.174(7) ?
N2 C19 . 1.081(8) ?
Zn1' Cl1 . 2.274(13) ?
Zn1' Cl2 . 2.288(13) ?

loop_
_geom_hbond_atom_site_label_D
_geom_hbond_atom_site_label_H
_geom_hbond_atom_site_label_A
_geom_hbond_site_symmetry_A
_geom_hbond_distance_DH
_geom_hbond_distance_HA
_geom_hbond_distance_DA
_geom_hbond_angle_DHA
_geom_hbond_publ_flag
C5 H5 Cl2b . 0.95 2.83 3.500(16) 128.3 yes

loop_
_geom_torsion_atom_site_label_1
_geom_torsion_atom_site_label_2
_geom_torsion_atom_site_label_3
_geom_torsion_atom_site_label_4
_geom_torsion_site_symmetry_1
_geom_torsion_site_symmetry_2
_geom_torsion_site_symmetry_3
_geom_torsion_site_symmetry_4
_geom_torsion
_geom_torsion_publ_flag
C12' P1 C1 C5 . . . . -51.9(8) ?
C6 P1 C1 C5 . . . . -174.0(2) ?
C12 P1 C1 C5 . . . . -62.8(2) ?
Zn1 P1 C1 C5 . . . . 59.3(2) ?
Zn1' P1 C1 C5 . . . . 59.6(4) ?
C12' P1 C1 C2 . . . . 125.4(8) ?
C6 P1 C1 C2 . . . . 3.3(3) ?
C12 P1 C1 C2 . . . . 114.5(2) ?
Zn1 P1 C1 C2 . . . . -123.3(2) ?
Zn1' P1 C1 C2 . . . . -123.0(4) ?
C12' P1 C1 Fe1 . . . . -140.1(8) ?
C6 P1 C1 Fe1 . . . . 97.89(18) ?
C12 P1 C1 Fe1 . . . . -150.90(17) ?
Zn1 P1 C1 Fe1 . . . . -28.78(19) ?
Zn1' P1 C1 Fe1 . . . . -28.5(4) ?
C5 C1 C2 C3 . . . . 0.9(3) ?
P1 C1 C2 C3 . . . . -176.8(2) ?
Fe1 C1 C2 C3 . . . . 59.22(18) ?
C5 C1 C2 Fe1 . . . . -58.35(17) ?
P1 C1 C2 Fe1 . . . . 124.0(2) ?
C1 C2 C3 C4 . . . . -0.5(3) ?
Fe1 C2 C3 C4 . . . . 58.89(18) ?
C1 C2 C3 Fe1 . . . . -59.37(17) ?
C2 C3 C4 C5 . . . . -0.1(3) ?
Fe1 C3 C4 C5 . . . . 58.98(18) ?
C2 C3 C4 Fe1 . . . . -59.09(18) ?
C3 C4 C5 C1 . . . . 0.7(3) ?
Fe1 C4 C5 C1 . . . . 59.84(17) ?
C3 C4 C5 Fe1 . . . . -59.18(18) ?
C2 C1 C5 C4 . . . . -0.9(3) ?
P1 C1 C5 C4 . . . . 176.90(18) ?
Fe1 C1 C5 C4 . . . . -59.59(17) ?
C2 C1 C5 Fe1 . . . . 58.64(17) ?
P1 C1 C5 Fe1 . . . . -123.51(19) ?
C1 P1 C6 C11 . . . . 64.1(2) ?
C12' P1 C6 C11 . . . . -42.4(7) ?
C12 P1 C6 C11 . . . . -47.9(2) ?
Zn1 P1 C6 C11 . . . . -175.55(16) ?
Zn1' P1 C6 C11 . . . . -175.3(3) ?
C1 P1 C6 C7 . . . . -170.50(18) ?
C12' P1 C6 C7 . . . . 83.0(7) ?
C12 P1 C6 C7 . . . . 77.4(2) ?
Zn1 P1 C6 C7 . . . . -50.2(2) ?
Zn1' P1 C6 C7 . . . . -49.9(3) ?
C11 C6 C7 C8 . . . . -55.4(3) ?
P1 C6 C7 C8 . . . . 176.42(18) ?
C6 C7 C8 C9 . . . . 55.7(3) ?
C7 C8 C9 C10 . . . . -56.5(3) ?
C8 C9 C10 C11 . . . . 57.5(3) ?
C9 C10 C11 C6 . . . . -58.6(3) ?
C7 C6 C11 C10 . . . . 57.4(3) ?
P1 C6 C11 C10 . . . . -176.77(18) ?
C1 P1 C12 C13 . . . . -23.9(3) ?
C6 P1 C12 C13 . . . . 87.5(2) ?
Zn1 P1 C12 C13 . . . . -142.3(2) ?
C1 P1 C12 C17 . . . . 100.7(2) ?
C6 P1 C12 C17 . . . . -147.8(2) ?
Zn1 P1 C12 C17 . . . . -17.7(2) ?
C17 C12 C13 C14 . . . . 55.8(3) ?
P1 C12 C13 C14 . . . . -179.6(2) ?
C12 C13 C14 C15 . . . . -57.6(4) ?
C13 C14 C15 C16 . . . . 57.1(4) ?
C14 C15 C16 C17 . . . . -56.0(4) ?
C15 C16 C17 C12 . . . . 55.3(4) ?
C13 C12 C17 C16 . . . . -54.5(4) ?
P1 C12 C17 C16 . . . . 178.3(2) ?
C1 P1 C12' C13' . . . . -39(2) ?
C6 P1 C12' C13' . . . . 72(2) ?
Zn1' P1 C12' C13' . . . . -150.8(19) ?
C1 P1 C12' C17' . . . . -176.2(15) ?
C6 P1 C12' C17' . . . . -64.7(18) ?
Zn1' P1 C12' C17' . . . . 72.1(17) ?
C17' C12' C13' C14' . . . . -47(3) ?
P1 C12' C13' C14' . . . . 176.3(18) ?
C12' C13' C14' C15' . . . . 37(3) ?
C13' C14' C15' C16' . . . . -38(3) ?
C14' C15' C16' C17' . . . . 47(3) ?
C13' C12' C17' C16' . . . . 56(2) ?
P1 C12' C17' C16' . . . . -165.1(14) ?
C15' C16' C17' C12' . . . . -55(2) ?
